data_5000368
loop_
_publ_author_name
'Guillem Arom\'i'
'Michael J. Knapp'
'Juan-Pablo Claude'
'John C. Huffman'
'David N. Hendrickson'
'George Christou'

_publ_section_title
;
High-Spin Molecules: Hexanuclear MnIII Clusters with [Mn6O4X4]6+ (X = Cl-,
Br-) Face-Capped Octahedral Cores and S= 12 Ground States
;
_journal_name_full 'Journal of the American Chemical Society'
_journal_page_first 5489
_journal_page_last 5499
_journal_paper_doi 10.1021/ja983446c
_journal_volume 121
_journal_year 1999
_chemical_formula_moiety ?
_chemical_formula_sum 'C31 H24 Cl3 Mn O4'
_chemical_formula_weight 621.825
_space_group_IT_number 14
_symmetry_cell_setting monoclinic
_symmetry_space_group_name_Hall '-P 2yn'
_symmetry_space_group_name_H-M 'P 1 21/n 1'
_cell_angle_alpha 90
_cell_angle_beta 102.689(12)
_cell_angle_gamma 90
_cell_formula_units_Z 4
_cell_length_a 13.888(3)
_cell_length_b 8.3476(18)
_cell_length_c 24.702(5)
_cell_measurement_reflns_used 31
_cell_measurement_temperature 105.15
_cell_measurement_theta_max 11.19
_cell_measurement_theta_min 9.76
_cell_volume 2793.8(10)
_diffrn_ambient_temperature 20
_diffrn_detector_area_resol_mean ?
_diffrn_measured_fraction_theta_full 0
_diffrn_measured_fraction_theta_max 1
_diffrn_measurement_device_type 'refurbished Picker diffractometer'
_diffrn_measurement_method '\q/2\q scans'
_diffrn_radiation_type 'Mo K\a'
_diffrn_radiation_wavelength 0.71069
_diffrn_reflns_av_R_equivalents 0.071
_diffrn_reflns_limit_h_max 4
_diffrn_reflns_limit_h_min -16
_diffrn_reflns_limit_k_max 9
_diffrn_reflns_limit_k_min 0
_diffrn_reflns_limit_l_max 29
_diffrn_reflns_limit_l_min -29
_diffrn_reflns_number 5167
_diffrn_reflns_theta_full 0
_diffrn_reflns_theta_max 25.0001
_diffrn_reflns_theta_min 2.58206
_diffrn_standards_decay_% 1.5
_diffrn_standards_interval_count 401
_diffrn_standards_number 4
_exptl_absorpt_coefficient_mu 0.7946
_exptl_absorpt_correction_T_max ?
_exptl_absorpt_correction_T_min ?
_exptl_absorpt_correction_type none
_exptl_absorpt_process_details none
_exptl_crystal_colour 'red/dark brown'
_exptl_crystal_density_diffrn 1.478
_exptl_crystal_density_meas ?
_exptl_crystal_density_method 'not measured'
_exptl_crystal_description ?
_exptl_crystal_F_000 1272
_exptl_crystal_size_max .25
_exptl_crystal_size_mid .24
_exptl_crystal_size_min .22
_refine_diff_density_max ?
_refine_diff_density_min ?
_refine_ls_abs_structure_details none
_refine_ls_abs_structure_Flack ?
_refine_ls_extinction_coef -0.00000003(5)
_refine_ls_extinction_expression
;
Larson, A. C. (1967).  Acta Cryst. 23, p. 664.  Eq. (3)
;
_refine_ls_extinction_method Zachariasen
_refine_ls_goodness_of_fit_ref 1.4551
_refine_ls_hydrogen_treatment ?
_refine_ls_matrix_type full
_refine_ls_number_parameters 449
_refine_ls_number_reflns ?
_refine_ls_R_factor_gt 0.0533
_refine_ls_shift/su_max 0.2711
_refine_ls_structure_factor_coef F
_refine_ls_weighting_details w^-1^=\s^2^(F)+(.03F)^2^
_refine_ls_weighting_scheme calc
_refine_ls_wR_factor_ref 0.0456
_reflns_number_gt 3211
_reflns_number_total 4915
_reflns_threshold_expression F^2^>2.33\s(F^2^)
_cod_depositor_comments
;
The following automatic conversions were performed:

'_cell_measurement_temperature' value '-168C' was changed to '105.15'
- it was converted from degrees Celsius(C) to Kelvins(K).

Automatic conversion script
Id: cif_fix_values 1646 2011-03-28 12:23:43Z adriana 
;
_cod_original_sg_symbol_H-M 'P 21/n'
_cod_original_formula_sum 'C31 H24 Cl3 Mn1 O4'
_cod_database_code 5000368

loop_
_symmetry_equiv_pos_as_xyz
x,y,z
1/2-x,1/2+y,1/2-z
1/2+x,1/2-y,1/2+z
-x,-y,-z

loop_
_atom_site_label
_atom_site_type_symbol
_atom_site_fract_x
_atom_site_fract_y
_atom_site_fract_z
_atom_site_U_iso_or_equiv
_atom_site_adp_type
_atom_site_occupancy
_atom_site_disorder_group
_atom_site_disorder_assembly
MN1 MN 0.38002(5) 0.18395(10) 0.07304(3) 0.0162(3) Uani 1 0 .
CL2 CL 0.27457(9) 0.40913(16) 0.05018(5) 0.0199(4) Uani 1 0 .
O3 O 0.4996(2) 0.2939(4) 0.10216(13) 0.0195(12) Uani 1 0 .
C4 C 0.5656(3) 0.3442(6) 0.0770(2) 0.0159(16) Uani 1 0 .
C5 C 0.5621(4) 0.3173(6) 0.0209(2) 0.0171(16) Uani 1 0 .
C6 C 0.4888(4) 0.2259(6) 0.98731(19) 0.0176(17) Uani 1 0 .
O7 O 0.4177(2) 0.1577(4) 0.00429(13) 0.0202(12) Uani 1 0 .
C8 C 0.6508(3) 0.4270(6) 0.1137(2) 0.0169(17) Uani 1 0 .
C9 C 0.7241(4) 0.5066(7) 0.0938(2) 0.023(2) Uani 1 0 .
C10 C 0.8012(4) 0.5806(7) 0.1302(2) 0.026(2) Uani 1 0 .
C11 C 0.8062(4) 0.5771(7) 0.1863(2) 0.028(2) Uani 1 0 .
C12 C 0.7351(4) 0.4998(8) 0.2069(2) 0.033(2) Uani 1 0 .
C13 C 0.6567(4) 0.4251(8) 0.1710(2) 0.027(2) Uani 1 0 .
C14 C 0.4877(3) 0.1947(6) 0.92750(19) 0.0172(16) Uani 1 0 .
C15 C 0.5503(4) 0.2739(7) 0.8997(2) 0.024(2) Uani 1 0 .
C16 C 0.5466(4) 0.2435(7) -0.1556(2) 0.0234(19) Uani 1 0 .
C17 C 0.4801(4) 0.1342(7) 0.8159(2) 0.0227(19) Uani 1 0 .
C18 C 0.4169(4) 0.0544(7) 0.8430(2) 0.0240(19) Uani 1 0 .
C19 C 0.4205(4) 0.0852(7) 0.8987(2) 0.0219(19) Uani 1 0 .
O20 O 0.2819(2) 0.0258(4) 0.04943(13) 0.0180(12) Uani 1 0 .
C21 C 0.2176(4) 0.9763(6) 0.0760(2) 0.0183(17) Uani 1 0 .
C22 C 0.2254(4) 0.0028(6) 0.1331(2) 0.0191(18) Uani 1 0 .
C23 C 0.3051(4) 0.0821(6) 0.1669(2) 0.0175(17) Uani 1 0 .
O24 O 0.3707(2) 0.1570(4) 0.14814(13) 0.0193(12) Uani 1 0 .
C25 C 0.1353(4) 0.8807(6) 0.0443(2) 0.0173(17) Uani 1 0 .
C26 C 0.1499(4) 0.7893(7) 0.9990(2) 0.0235(19) Uani 1 0 .
C27 C 0.0734(4) 0.6994(7) 0.9686(2) 0.029(2) Uani 1 0 .
C28 C 0.9822(4) 0.7014(7) 0.9814(2) 0.025(2) Uani 1 0 .
C29 C 0.9656(4) 0.7916(6) 0.0256(2) 0.0200(18) Uani 1 0 .
C30 C 0.0432(4) 0.8802(6) 0.0570(2) 0.0185(18) Uani 1 0 .
C31 C 0.3208(4) 0.0809(6) 0.2284(2) 0.0171(17) Uani 1 0 .
C32 C 0.4025(4) 0.1615(6) 0.2596(2) 0.0186(17) Uani 1 0 .
C33 C 0.4196(4) 0.1614(7) 0.3171(2) 0.0216(18) Uani 1 0 .
C34 C 0.3573(4) 0.0802(6) 0.3443(2) 0.0236(19) Uani 1 0 .
C35 C 0.2761(4) 1.0006(7) 0.3138(2) 0.025(2) Uani 1 0 .
C36 C 0.2585(4) 0.9987(7) 0.2566(2) 0.0242(19) Uani 1 0 .
CL37 CL 1.02281(12) 1.1926(2) 0.18515(7) 0.0547(7) Uani 1 0 .
C38 C 0.8966(6) 1.1745(9) 0.1768(4) 0.050(3) Uani 1 0 .
CL39 CL 0.85123(13) 0.9864(2) 0.15180(8) 0.0580(8) Uani 1 0 .
H1 H 0.615(3) 0.355(5) 0.0071(17) 0.006(12) Uiso 1 0 .
H2 H 0.725(4) 0.501(7) 0.062(2) 0.028(18) Uiso 1 0 .
H3 H 0.852(4) 0.623(7) 0.114(2) 0.041(18) Uiso 1 0 .
H4 H 0.862(4) 0.625(6) 0.209(2) 0.025(15) Uiso 1 0 .
H5 H 0.735(4) 0.490(7) 0.243(2) 0.043(19) Uiso 1 0 .
H6 H 0.612(4) 0.373(7) 0.183(2) 0.037(18) Uiso 1 0 .
H7 H 0.598(3) 0.324(5) 0.9169(18) 0.005(13) Uiso 1 0 .
H8 H 0.588(3) 0.280(6) -0.173(2) 0.022(15) Uiso 1 0 .
H9 H 0.479(3) 0.118(5) 0.7805(18) 0.005(12) Uiso 1 0 .
H10 H 0.372(3) 0.973(6) 0.8230(19) 0.015(13) Uiso 1 0 .
H11 H 0.383(4) 0.033(6) -0.084(2) 0.021(15) Uiso 1 0 .
H12 H 0.176(3) 0.962(5) 0.1494(16) -0.007(10) Uiso 1 0 .
H13 H 0.213(3) 0.793(5) 0.9908(16) 0.003(11) Uiso 1 0 .
H14 H 0.085(4) 0.629(6) 0.938(2) 0.032(16) Uiso 1 0 .
H15 H 0.930(4) 0.648(6) 0.965(2) 0.026(16) Uiso 1 0 .
H16 H 0.901(3) 0.797(6) 0.0340(18) 0.018(13) Uiso 1 0 .
H17 H 0.031(3) 0.947(6) 0.0862(18) 0.011(13) Uiso 1 0 .
H18 H 0.445(4) 0.211(6) 0.241(2) 0.028(16) Uiso 1 0 .
H19 H 0.474(4) 0.219(6) 0.339(2) 0.028(15) Uiso 1 0 .
H20 H 0.366(3) 0.086(5) 0.3833(18) 0.007(12) Uiso 1 0 .
H21 H 0.235(3) 0.941(5) 0.3311(17) 0.002(11) Uiso 1 0 .
H22 H 0.204(3) -0.052(6) 0.2364(18) 0.009(12) Uiso 1 0 .
H23 H 0.881(5) 1.195(10) 0.216(3) 0.10(3) Uiso 1 0 .
H24 H 0.871(6) 1.229(10) 0.148(3) 0.09(3) Uiso 1 0 .

loop_
_atom_site_aniso_label
_atom_site_aniso_U_11
_atom_site_aniso_U_22
_atom_site_aniso_U_33
_atom_site_aniso_U_12
_atom_site_aniso_U_13
_atom_site_aniso_U_23
MN1 0.0175(15) 0.0189(7) 0.012(3) -0.0047(4) 0.0032(3) -0.0013(4)
CL2 0.0206(18) 0.0204(9) 0.018(4) -0.0020(6) 0.0033(5) 0.0013(6)
O3 0.021(3) 0.022(2) 0.016(4) -0.0060(17) 0.0043(15) -0.0019(17)
C4 0.018(3) 0.009(3) 0.020(6) -0.002(2) 0.003(2) 0.002(2)
C5 0.017(3) 0.016(3) 0.017(5) 0.000(3) 0.003(2) 0.004(2)
C6 0.019(3) 0.016(3) 0.018(5) 0.001(2) 0.007(2) 0.004(2)
O7 0.018(2) 0.025(2) 0.017(5) -0.0061(17) 0.0036(15) -0.0045(17)
C8 0.014(3) 0.018(3) 0.018(5) 0.003(2) 0.000(2) -0.004(2)
C9 0.027(4) 0.022(3) 0.019(6) -0.001(3) 0.006(3) -0.000(3)
C10 0.023(4) 0.026(3) 0.027(7) -0.007(3) 0.003(3) -0.003(3)
C11 0.018(3) 0.030(4) 0.032(8) -0.006(3) -0.002(3) -0.011(3)
C12 0.028(4) 0.049(5) 0.020(6) -0.006(3) 0.002(3) -0.008(3)
C13 0.019(3) 0.041(4) 0.022(6) -0.010(3) 0.004(2) -0.004(3)
C14 0.018(3) 0.020(3) 0.014(4) 0.002(3) 0.004(2) 0.002(2)
C15 0.019(3) 0.035(4) 0.017(5) -0.004(3) -0.000(2) -0.005(3)
C16 0.024(4) 0.027(3) 0.022(6) 0.001(3) 0.011(3) 0.004(3)
C17 0.032(4) 0.024(3) 0.012(4) 0.008(3) 0.005(2) 0.000(2)
C18 0.021(3) 0.029(4) 0.021(6) -0.002(3) 0.000(2) -0.004(3)
C19 0.024(4) 0.022(3) 0.021(6) -0.006(3) 0.007(2) -0.001(3)
O20 0.020(3) 0.019(2) 0.017(4) -0.0054(17) 0.0066(16) -0.0034(17)
C21 0.020(3) 0.013(3) 0.022(6) 0.001(2) 0.005(2) 0.004(2)
C22 0.019(3) 0.023(3) 0.015(4) 0.000(2) 0.004(2) 0.004(2)
C23 0.019(3) 0.014(3) 0.018(5) 0.005(2) 0.003(2) 0.002(2)
O24 0.022(3) 0.021(2) 0.015(4) -0.0065(17) 0.0039(15) -0.0005(16)
C25 0.019(3) 0.016(3) 0.015(4) -0.001(2) 0.001(2) 0.004(2)
C26 0.017(3) 0.025(3) 0.027(7) 0.002(3) 0.003(2) -0.003(3)
C27 0.029(4) 0.023(3) 0.032(8) -0.006(3) 0.001(3) -0.012(3)
C28 0.027(4) 0.014(3) 0.031(8) -0.005(3) -0.001(3) 0.002(3)
C29 0.021(3) 0.018(3) 0.019(5) -0.002(3) 0.001(2) 0.009(2)
C30 0.024(4) 0.013(3) 0.017(5) 0.002(2) 0.002(2) 0.005(2)
C31 0.019(3) 0.017(3) 0.016(5) 0.002(2) 0.004(2) 0.003(2)
C32 0.019(3) 0.017(3) 0.018(5) 0.001(2) 0.002(2) 0.001(2)
C33 0.019(3) 0.024(3) 0.020(5) 0.001(3) -0.001(2) -0.002(3)
C34 0.040(5) 0.015(3) 0.015(5) 0.008(3) 0.004(3) 0.000(2)
C35 0.033(4) 0.023(3) 0.021(6) -0.007(3) 0.009(3) 0.005(3)
C36 0.025(4) 0.024(3) 0.022(6) -0.007(3) 0.002(3) -0.001(3)
CL37 0.038(3) 0.075(3) 0.053(13) -0.0120(10) 0.0147(8) -0.0292(11)
C38 0.056(7) 0.023(4) 0.069(17) -0.003(4) 0.009(4) -0.008(4)
CL39 0.058(5) 0.0458(18) 0.080(19) -0.0220(10) 0.0353(10) -0.0325(10)

loop_
_atom_type_symbol
_atom_type_description
_atom_type_scat_dispersion_real
_atom_type_scat_dispersion_imag
_atom_type_scat_source
MN Mn 0.295 0.729 'International Tables Vol. IV (1974) Table 2.2B'
CL Cl 0.132 0.159 'International Tables Vol. IV (1974) Table 2.2B'
O O 0.008 0.006 'International Tables Vol. IV (1974) Table 2.2B'
C C 0.002 0.002 'International Tables Vol. IV (1974) Table 2.2B'
H H 0 0 'International Tables Vol. IV (1974) Table 2.2B'

loop_
_geom_bond_atom_site_label_1
_geom_bond_atom_site_label_2
_geom_bond_distance
_geom_bond_site_symmetry_1
_geom_bond_site_symmetry_2
_geom_bond_publ_flag
MN1 CL2 2.3735(16) . . no
MN1 O3 1.896(3) . . no
MN1 O7 1.896(3) . . no
MN1 O20 1.895(3) . . no
MN1 O24 1.901(3) . . no
CL37 C38 1.726(8) . . no
CL39 C38 1.754(7) . . no
O3 C4 1.285(5) . . no
O7 C6 1.288(6) . 1_554 no
O20 C21 1.287(6) . 1_545 no
O24 C23 1.273(6) . . no
C4 C5 1.393(6) . . no
C4 C8 1.493(6) . . no
C5 C6 1.392(7) . 1_554 no
C6 C14 1.497(6) . . no
C8 C9 1.392(7) . . no
C8 C13 1.400(7) . . no
C9 C10 1.383(7) . . no
C10 C11 1.375(8) . . no
C11 C12 1.367(8) . . no
C12 C13 1.392(7) . . no
C14 C15 1.389(7) . . no
C14 C19 1.386(7) . . no
C15 C16 1.379(7) . 1_556 no
C16 C17 1.376(8) . 1_554 no
C17 C18 1.386(7) . . no
C18 C19 1.389(7) . . no
C21 C22 1.407(7) . 1_565 no
C21 C25 1.472(7) . . no
C22 C23 1.398(7) . . no
C23 C31 1.487(6) . . no
C25 C26 1.406(7) . 1_554 no
C25 C30 1.382(7) . . no
C26 C27 1.380(7) . . no
C27 C28 1.372(7) . 1_455 no
C28 C29 1.386(7) . 1_556 no
C29 C30 1.394(7) . 1_655 no
C31 C32 1.397(7) . . no
C31 C36 1.404(7) . 1_545 no
C32 C33 1.387(7) . . no
C33 C34 1.384(7) . . no
C34 C35 1.381(7) . 1_545 no
C35 C36 1.379(7) . . no
C5 H1 0.93(4) . . no
C9 H2 0.78(5) . . no
C10 H3 0.96(5) . . no
C11 H4 0.94(5) . . no
C12 H5 0.89(6) . . no
C13 H6 0.87(5) . . no
C15 H7 0.81(4) . . no
C16 H8 0.85(5) . . no
C17 H9 0.88(4) . . no
C18 H10 0.98(5) . 1_545 no
C19 H11 0.87(5) . 1_556 no
C22 H12 0.93(4) . 1_545 no
C26 H13 0.94(4) . . no
C27 H14 0.99(5) . . no
C28 H15 0.88(5) . . no
C29 H16 0.97(4) . . no
C30 H17 0.95(4) . . no
C32 H18 0.93(5) . . no
C33 H19 0.95(5) . . no
C34 H20 0.94(4) . . no
C35 H21 0.93(4) . . no
C36 H22 0.92(4) . 1_565 no
C38 H23 1.05(7) . . no
C38 H24 0.85(7) . . no
